data_7702826
loop_
_publ_author_name
'Hammes, Brian S.'
'Luo, Xuemei'
'Chohan, Balwant S.'
'Carrano, Mary W.'
'Carrano, Carl J.'

_publ_section_title
;
 Metal complexes of 3-carboxyethyl substituted trispyrazolylborates:
 interactions with the ester carbonyl oxygens
;
_journal_issue 17
_journal_name_full 'Journal of the Chemical Society, Dalton Transactions'
_journal_page_first 3374
_journal_paper_doi 10.1039/b204277k
_journal_year 2002
_chemical_formula_sum 'C18 H22 B Gd N8 O14'
_chemical_formula_weight 742.50
_space_group_IT_number 2
_space_group_name_Hall '-P 1'
_space_group_name_H-M_alt 'P -1'
_symmetry_cell_setting triclinic
_symmetry_space_group_name_H-M 'P -1'
_atom_sites_solution_hydrogens geom
_atom_sites_solution_primary direct
_atom_sites_solution_secondary difmap
_audit_creation_method SHELXL
_cell_angle_alpha 106.92(8)
_cell_angle_beta 90.50(2)
_cell_angle_gamma 105.36(2)
_cell_formula_units_Z 2
_cell_length_a 9.735(2)
_cell_length_b 12.401(3)
_cell_length_c 15.351(2)
_cell_measurement_reflns_used 25
_cell_measurement_temperature 293(2)
_cell_measurement_theta_max 12.5
_cell_measurement_theta_min 12
_cell_volume 1702.3(10)
_computing_cell_refinement XSCANS
_computing_data_collection XSCANS
_computing_data_reduction XSCANS
_computing_structure_refinement 'SHELXL-93 (Sheldrick, 1993)'
_computing_structure_solution 'SHELXS-86 (Sheldrick, 1990)'
_diffrn_ambient_temperature 293(2)
_diffrn_measurement_device P4
_diffrn_measurement_method 'scintillation counting'
_diffrn_radiation_monochromator graphite
_diffrn_radiation_source 'fine-focus sealed tube'
_diffrn_radiation_type MoK\a
_diffrn_radiation_wavelength 0.71073
_diffrn_reflns_av_R_equivalents 0.0189
_diffrn_reflns_av_sigmaI/netI 0.0263
_diffrn_reflns_limit_h_max 0
_diffrn_reflns_limit_h_min -11
_diffrn_reflns_limit_k_max 13
_diffrn_reflns_limit_k_min -13
_diffrn_reflns_limit_l_max 18
_diffrn_reflns_limit_l_min -18
_diffrn_reflns_number 6272
_diffrn_reflns_theta_max 24.99
_diffrn_reflns_theta_min 1.79
_diffrn_standards_decay_% none
_diffrn_standards_interval_count 97
_diffrn_standards_interval_time n/a
_diffrn_standards_number 3
_exptl_absorpt_coefficient_mu 2.014
_exptl_absorpt_correction_T_max 0.95
_exptl_absorpt_correction_T_min 0.78
_exptl_absorpt_correction_type 'psi scans'
_exptl_crystal_colour clear
_exptl_crystal_density_diffrn 1.449
_exptl_crystal_density_meas ?
_exptl_crystal_density_method n/a
_exptl_crystal_description block
_exptl_crystal_F_000 734
_exptl_crystal_size_max 0.6
_exptl_crystal_size_mid 0.6
_exptl_crystal_size_min 0.5
_refine_diff_density_max 1.640
_refine_diff_density_min -0.780
_refine_diff_density_rms 0.166
_refine_ls_extinction_coef none
_refine_ls_extinction_method none
_refine_ls_goodness_of_fit_all 1.260
_refine_ls_goodness_of_fit_obs 1.248
_refine_ls_hydrogen_treatment riding
_refine_ls_matrix_type full
_refine_ls_number_parameters 379
_refine_ls_number_reflns 5866
_refine_ls_number_restraints 0
_refine_ls_restrained_S_all 1.353
_refine_ls_restrained_S_obs 1.248
_refine_ls_R_factor_all 0.0508
_refine_ls_R_factor_obs 0.0430
_refine_ls_shift/esd_max -0.001
_refine_ls_shift/esd_mean 0.000
_refine_ls_structure_factor_coef Fsqd
_refine_ls_weighting_details 'w=1/[\s^2^(Fo^2^)+(0.0747P)^2^+5.3790P] where P=(Fo^2^+2Fc^2^)/3'
_refine_ls_weighting_scheme calc
_refine_ls_wR_factor_all 0.1601
_refine_ls_wR_factor_obs 0.1415
_reflns_number_observed 5429
_reflns_number_total 5891
_reflns_observed_criterion >2sigma(I)
_cod_data_source_file b204277k.txt
_cod_data_source_block bc05
_cod_depositor_comments
;
The following automatic conversions were performed:

data item '_exptl_crystal_density_meas' value 'n/a' was changed to
'?' -- the value is perceived as not measured.

data item '_refine_ls_weighting_scheme' value 'calc
w=1/[\s^2^(Fo^2^)+(0.0747P)^2^+5.3790P] where P=(Fo^2^+2Fc^2^)/3' was
changed to 'calc'. A new data item '_refine_ls_weighting_details' was
created with the value set to
'w=1/[\s^2^(Fo^2^)+(0.0747P)^2^+5.3790P] where P=(Fo^2^+2Fc^2^)/3'.

Automatic conversion script
Id: cif_fix_values 6909 2019-04-08 15:41:33Z antanas 
;
_cod_original_cell_volume 1702.3(6)
_cod_original_sg_symbol_H-M P-1
_cod_database_code 7702826

loop_
_symmetry_equiv_pos_as_xyz
'x, y, z'
'-x, -y, -z'

loop_
_atom_site_aniso_label
_atom_site_aniso_U_11
_atom_site_aniso_U_22
_atom_site_aniso_U_33
_atom_site_aniso_U_23
_atom_site_aniso_U_13
_atom_site_aniso_U_12
Gd1 0.0206(2) 0.0427(2) 0.0479(2) 0.01839(15) 0.00392(13) 0.01129(13)
N2 0.027(3) 0.056(4) 0.055(3) 0.026(3) 0.013(2) 0.016(2)
N1 0.028(3) 0.059(4) 0.054(3) 0.025(3) 0.007(2) 0.013(3)
N4 0.023(3) 0.045(3) 0.054(3) 0.021(3) 0.005(2) 0.012(2)
N3 0.023(3) 0.044(3) 0.051(3) 0.020(3) 0.004(2) 0.013(2)
N6 0.023(3) 0.047(3) 0.061(4) 0.022(3) 0.005(2) 0.011(2)
N5 0.022(3) 0.044(3) 0.063(4) 0.018(3) 0.005(2) 0.011(2)
N7 0.038(3) 0.074(5) 0.050(4) 0.022(3) -0.003(3) 0.005(3)
N8 0.041(3) 0.041(3) 0.067(4) 0.020(3) 0.020(3) 0.014(3)
O2 0.052(3) 0.117(6) 0.067(4) 0.049(4) 0.006(3) 0.032(4)
O1 0.038(3) 0.074(4) 0.060(3) 0.033(3) 0.006(2) 0.020(3)
O3 0.030(2) 0.045(3) 0.060(3) 0.024(2) 0.007(2) 0.015(2)
O4 0.036(3) 0.058(3) 0.098(4) 0.049(3) 0.017(3) 0.014(2)
O6 0.038(3) 0.036(3) 0.100(4) 0.018(3) 0.004(3) 0.015(2)
O9 0.058(4) 0.085(5) 0.093(5) 0.006(4) -0.020(4) -0.015(4)
O8 0.038(3) 0.065(3) 0.055(3) 0.016(3) 0.005(2) 0.011(2)
O7 0.030(3) 0.075(4) 0.073(4) 0.029(3) 0.002(2) 0.013(3)
O10 0.030(2) 0.055(3) 0.077(4) 0.022(3) 0.009(2) 0.017(2)
O11 0.035(3) 0.055(3) 0.057(3) 0.021(2) 0.007(2) 0.016(2)
O12 0.070(4) 0.067(4) 0.077(4) 0.018(3) 0.038(3) 0.021(3)
C1 0.039(5) 0.135(10) 0.091(7) 0.061(7) 0.032(5) 0.037(5)
C2 0.039(4) 0.071(5) 0.067(5) 0.033(4) 0.019(4) 0.026(4)
C3 0.048(4) 0.090(6) 0.056(5) 0.037(4) 0.020(4) 0.025(4)
C4 0.041(4) 0.055(4) 0.046(4) 0.020(3) 0.008(3) 0.014(3)
C5 0.040(4) 0.059(5) 0.054(4) 0.025(4) 0.002(3) 0.010(3)
C6 0.069(7) 0.165(13) 0.088(8) 0.067(8) -0.004(6) 0.051(8)
C7 0.032(4) 0.071(6) 0.112(7) 0.052(5) 0.013(4) 0.024(4)
C8 0.036(4) 0.048(4) 0.065(5) 0.026(3) 0.006(3) 0.020(3)
C9 0.035(4) 0.054(4) 0.078(5) 0.036(4) 0.008(3) 0.018(3)
C10 0.028(3) 0.042(4) 0.054(4) 0.019(3) 0.008(3) 0.011(3)
C11 0.031(3) 0.041(4) 0.053(4) 0.018(3) 0.011(3) 0.009(3)
C12 0.040(5) 0.088(7) 0.127(9) 0.064(7) 0.027(5) 0.008(5)
C13 0.026(4) 0.055(5) 0.103(7) 0.012(5) -0.004(4) 0.005(3)
C14 0.026(3) 0.047(4) 0.060(4) 0.017(3) 0.001(3) 0.005(3)
C15 0.029(3) 0.045(4) 0.080(5) 0.015(4) -0.001(3) 0.007(3)
C16 0.029(3) 0.042(4) 0.062(4) 0.016(3) 0.003(3) 0.011(3)
B1 0.023(3) 0.043(4) 0.058(5) 0.021(3) 0.005(3) 0.012(3)
O5 0.033(3) 0.046(3) 0.070(3) 0.022(2) 0.002(2) 0.011(2)
C17 0.031(4) 0.048(4) 0.063(4) 0.023(3) 0.005(3) 0.013(3)
C18 0.045(5) 0.056(5) 0.125(9) 0.032(5) 0.009(5) 0.027(4)
O13 0.642(79) 0.073(13) 0.077(13) 0.028(10) 0.036(25) -0.075(25)
O14 0.466(65) 0.158(25) 0.232(34) 0.104(24) 0.052(37) 0.200(36)

loop_
_atom_site_label
_atom_site_type_symbol
_atom_site_fract_x
_atom_site_fract_y
_atom_site_fract_z
_atom_site_U_iso_or_equiv
_atom_site_thermal_displace_type
_atom_site_occupancy
_atom_site_calc_flag
_atom_site_refinement_flags
Gd1 Gd 0.14042(3) 0.36911(3) 0.21575(2) 0.03553(14) Uani 1 d .
N2 N -0.1932(6) 0.3756(5) 0.3120(4) 0.0430(13) Uani 1 d .
N1 N -0.0549(6) 0.3767(6) 0.3248(4) 0.0452(14) Uani 1 d .
N4 N -0.1675(6) 0.4518(5) 0.1761(4) 0.0392(12) Uani 1 d .
N3 N -0.0269(5) 0.4642(5) 0.1674(4) 0.0374(12) Uani 1 d .
N6 N -0.2363(6) 0.2358(5) 0.1569(4) 0.0422(13) Uani 1 d .
N5 N -0.1017(6) 0.2231(5) 0.1580(4) 0.0423(13) Uani 1 d .
N7 N 0.3483(7) 0.5759(7) 0.3361(5) 0.056(2) Uani 1 d .
N8 N 0.2623(7) 0.2824(5) 0.0458(5) 0.0480(15) Uani 1 d .
O2 O 0.1197(7) 0.3391(7) 0.5092(4) 0.072(2) Uani 1 d .
O1 O 0.1881(5) 0.3391(5) 0.3696(4) 0.0535(13) Uani 1 d .
O3 O 0.2484(5) 0.5282(4) 0.1387(3) 0.0424(11) Uani 1 d .
O4 O 0.2139(6) 0.6685(5) 0.0837(4) 0.0583(15) Uani 1 d .
O6 O 0.0026(6) -0.0365(4) 0.1018(5) 0.0578(14) Uani 1 d .
O9 O 0.4328(8) 0.6640(7) 0.3832(5) 0.090(2) Uani 1 d .
O8 O 0.2152(6) 0.5673(5) 0.3292(4) 0.0540(13) Uani 1 d .
O7 O 0.3862(5) 0.4875(6) 0.2912(4) 0.0583(14) Uani 1 d .
O10 O 0.3349(5) 0.3159(5) 0.1216(4) 0.0522(13) Uani 1 d .
O11 O 0.1320(5) 0.2829(5) 0.0483(4) 0.0476(12) Uani 1 d .
O12 O 0.3136(7) 0.2503(6) -0.0266(5) 0.071(2) Uani 1 d .
C1 C -0.4187(9) 0.3508(11) 0.3920(8) 0.080(3) Uani 1 d .
H1D H -0.4584(9) 0.3589(11) 0.3376(8) 0.120 Uiso 1 calc R
H1E H -0.4309(9) 0.4114(11) 0.4443(8) 0.120 Uiso 1 calc R
H1F H -0.4668(9) 0.2754(11) 0.3980(8) 0.120 Uiso 1 calc R
C2 C -0.2621(8) 0.3611(8) 0.3858(6) 0.054(2) Uani 1 d .
C3 C -0.1637(9) 0.3549(9) 0.4484(6) 0.060(2) Uani 1 d .
H3B H -0.1786(9) 0.3468(9) 0.5062(6) 0.072 Uiso 1 calc R
C4 C -0.0363(8) 0.3634(7) 0.4054(5) 0.046(2) Uani 1 d .
C5 C 0.1005(8) 0.3484(7) 0.4266(5) 0.050(2) Uani 1 d .
C6 C 0.2529(12) 0.3176(14) 0.5338(8) 0.098(4) Uani 1 d .
H6D H 0.2533(12) 0.3127(14) 0.5951(8) 0.146 Uiso 1 calc R
H6E H 0.3324(12) 0.3809(14) 0.5302(8) 0.146 Uiso 1 calc R
H6F H 0.2606(12) 0.2452(14) 0.4924(8) 0.146 Uiso 1 calc R
C7 C -0.3571(8) 0.5444(8) 0.1495(8) 0.065(2) Uani 1 d .
H7D H -0.4151(8) 0.4856(8) 0.1731(8) 0.097 Uiso 1 calc R
H7E H -0.3964(8) 0.5340(8) 0.0890(8) 0.097 Uiso 1 calc R
H7F H -0.3557(8) 0.6209(8) 0.1886(8) 0.097 Uiso 1 calc R
C8 C -0.2086(8) 0.5331(7) 0.1459(5) 0.046(2) Uani 1 d .
C9 C -0.0935(8) 0.5974(7) 0.1173(6) 0.051(2) Uani 1 d .
H9B H -0.0896(8) 0.6590(7) 0.0935(6) 0.061 Uiso 1 calc R
C10 C 0.0185(7) 0.5518(6) 0.1313(5) 0.0400(15) Uani 1 d .
C11 C 0.1708(7) 0.5798(6) 0.1184(5) 0.0411(15) Uani 1 d .
C12 C 0.3652(10) 0.7018(10) 0.0682(9) 0.080(3) Uani 1 d .
H12D H 0.3842(10) 0.7662(10) 0.0432(9) 0.120 Uiso 1 calc R
H12E H 0.3880(10) 0.6362(10) 0.0261(9) 0.120 Uiso 1 calc R
H12F H 0.4227(10) 0.7249(10) 0.1252(9) 0.120 Uiso 1 calc R
C13 C -0.4906(8) 0.1128(8) 0.1230(7) 0.065(2) Uani 1 d .
H13D H -0.5075(8) 0.1887(8) 0.1404(7) 0.098 Uiso 1 calc R
H13E H -0.5325(8) 0.0706(8) 0.1642(7) 0.098 Uiso 1 calc R
H13F H -0.5328(8) 0.0698(8) 0.0618(7) 0.098 Uiso 1 calc R
C14 C -0.3340(7) 0.1270(6) 0.1272(5) 0.046(2) Uani 1 d .
C15 C -0.2595(8) 0.0441(7) 0.1085(6) 0.053(2) Uani 1 d .
H15B H -0.2968(8) -0.0371(7) 0.0867(6) 0.063 Uiso 1 calc R
C16 C -0.1155(7) 0.1084(6) 0.1296(5) 0.044(2) Uani 1 d .
B1 B -0.2552(8) 0.3551(7) 0.2136(6) 0.039(2) Uani 1 d .
H10B H -0.3565(8) 0.3534(7) 0.2121(6) 0.047 Uiso 1 calc R
O5 O 0.1277(5) 0.1507(4) 0.1771(4) 0.0488(12) Uani 1 d .
C17 C 0.0171(7) 0.0774(7) 0.1384(5) 0.045(2) Uani 1 d .
C18 C 0.1262(10) -0.0769(8) 0.1121(8) 0.072(3) Uani 1 d .
H18D H 0.1031(10) -0.1601(8) 0.0832(8) 0.108 Uiso 1 calc R
H18E H 0.1540(10) -0.0596(8) 0.1760(8) 0.108 Uiso 1 calc R
H18F H 0.2037(10) -0.0379(8) 0.0841(8) 0.108 Uiso 1 calc R
O13 O -0.1257(56) 0.0531(19) 0.3474(15) 0.298(29) Uani 0.50 d P
O14 O 0.1198(54) -0.1851(28) 0.3470(25) 0.252(21) Uani 0.50 d P

loop_
_atom_type_symbol
_atom_type_description
_atom_type_scat_dispersion_real
_atom_type_scat_dispersion_imag
_atom_type_scat_source
C C 0.0033 0.0016 'International Tables Vol C Tables 4.2.6.8 and 6.1.1.4'
H H 0.0000 0.0000 'International Tables Vol C Tables 4.2.6.8 and 6.1.1.4'
B B 0.0013 0.0007 'International Tables Vol C Tables 4.2.6.8 and 6.1.1.4'
N N 0.0061 0.0033 'International Tables Vol C Tables 4.2.6.8 and 6.1.1.4'
O O 0.0106 0.0060 'International Tables Vol C Tables 4.2.6.8 and 6.1.1.4'
Gd Gd -0.1653 3.9035 'International Tables Vol C Tables 4.2.6.8 and 6.1.1.4'

loop_
_geom_angle_atom_site_label_1
_geom_angle_atom_site_label_2
_geom_angle_atom_site_label_3
_geom_angle
N3 Gd1 O11 81.0(2)
N3 Gd1 O8 78.5(2)
O11 Gd1 O8 137.4(2)
N3 Gd1 O10 122.5(2)
O11 Gd1 O10 51.1(2)
O8 Gd1 O10 114.0(2)
N3 Gd1 O7 120.9(2)
O11 Gd1 O7 113.9(2)
O8 Gd1 O7 51.2(2)
O10 Gd1 O7 67.4(2)
N3 Gd1 N5 69.3(2)
O11 Gd1 N5 71.2(2)
O8 Gd1 N5 132.5(2)
O10 Gd1 N5 112.7(2)
O7 Gd1 N5 168.6(2)
N3 Gd1 N1 70.9(2)
O11 Gd1 N1 132.3(2)
O8 Gd1 N1 73.8(2)
O10 Gd1 N1 164.8(2)
O7 Gd1 N1 113.5(2)
N5 Gd1 N1 63.2(2)
N3 Gd1 O1 130.7(2)
O11 Gd1 O1 144.2(2)
O8 Gd1 O1 73.6(2)
O10 Gd1 O1 106.0(2)
O7 Gd1 O1 67.9(2)
N5 Gd1 O1 101.8(2)
N1 Gd1 O1 62.6(2)
N3 Gd1 O5 130.0(2)
O11 Gd1 O5 70.4(2)
O8 Gd1 O5 147.7(2)
O10 Gd1 O5 67.1(2)
O7 Gd1 O5 108.2(2)
N5 Gd1 O5 63.0(2)
N1 Gd1 O5 99.2(2)
O1 Gd1 O5 75.2(2)
N3 Gd1 O3 63.6(2)
O11 Gd1 O3 68.7(2)
O8 Gd1 O3 68.7(2)
O10 Gd1 O3 69.8(2)
O7 Gd1 O3 69.9(2)
N5 Gd1 O3 121.3(2)
N1 Gd1 O3 125.2(2)
O1 Gd1 O3 135.2(2)
O5 Gd1 O3 133.2(2)
N3 Gd1 N8 101.8(2)
O11 Gd1 N8 25.7(2)
O8 Gd1 N8 128.4(2)
O10 Gd1 N8 25.4(2)
O7 Gd1 N8 90.2(2)
N5 Gd1 N8 92.6(2)
N1 Gd1 N8 155.8(2)
O1 Gd1 N8 127.5(2)
O5 Gd1 N8 67.2(2)
O3 Gd1 N8 66.0(2)
N3 Gd1 N7 99.7(2)
O11 Gd1 N7 128.5(2)
O8 Gd1 N7 25.7(2)
O10 Gd1 N7 90.3(2)
O7 Gd1 N7 25.5(2)
N5 Gd1 N7 157.0(2)
N1 Gd1 N7 94.4(2)
O1 Gd1 N7 69.4(2)
O5 Gd1 N7 130.3(2)
O3 Gd1 N7 66.1(2)
N8 Gd1 N7 109.7(2)
C2 N2 N1 109.9(6)
C2 N2 B1 129.5(6)
N1 N2 B1 117.9(5)
C4 N1 N2 107.4(6)
C4 N1 Gd1 120.4(5)
N2 N1 Gd1 131.5(4)
N3 N4 C8 109.5(5)
N3 N4 B1 120.1(5)
C8 N4 B1 130.4(6)
C10 N3 N4 106.4(5)
C10 N3 Gd1 121.5(4)
N4 N3 Gd1 131.9(4)
N5 N6 C14 109.4(6)
N5 N6 B1 117.2(5)
C14 N6 B1 130.2(6)
C16 N5 N6 106.7(5)
C16 N5 Gd1 120.8(4)
N6 N5 Gd1 132.1(4)
O9 N7 O7 122.2(7)
O9 N7 O8 121.3(8)
O7 N7 O8 116.5(6)
O9 N7 Gd1 177.0(6)
O7 N7 Gd1 59.1(4)
O8 N7 Gd1 57.5(4)
O12 N8 O10 122.0(7)
O12 N8 O11 121.7(7)
O10 N8 O11 116.3(6)
O12 N8 Gd1 177.2(5)
O10 N8 Gd1 58.9(3)
O11 N8 Gd1 57.5(3)
C5 O2 C6 117.9(7)
C5 O1 Gd1 119.8(5)
C11 O3 Gd1 117.7(4)
C11 O4 C12 116.6(6)
C17 O6 C18 116.9(6)
N7 O8 Gd1 96.8(5)
N7 O7 Gd1 95.4(4)
N8 O10 Gd1 95.7(4)
N8 O11 Gd1 96.8(4)
N2 C2 C3 107.5(6)
N2 C2 C1 123.4(8)
C3 C2 C1 129.1(8)
C2 C3 C4 104.8(7)
N1 C4 C3 110.4(7)
N1 C4 C5 115.3(6)
C3 C4 C5 133.8(7)
O1 C5 O2 123.6(7)
O1 C5 C4 121.5(7)
O2 C5 C4 114.8(7)
C9 C8 N4 108.4(6)
C9 C8 C7 129.1(7)
N4 C8 C7 122.4(7)
C8 C9 C10 105.2(6)
N3 C10 C9 110.6(6)
N3 C10 C11 114.2(6)
C9 C10 C11 135.2(7)
O3 C11 O4 124.2(6)
O3 C11 C10 122.7(6)
O4 C11 C10 113.1(6)
N6 C14 C15 107.9(6)
N6 C14 C13 121.7(7)
C15 C14 C13 130.4(7)
C14 C15 C16 105.0(7)
N5 C16 C15 111.0(6)
N5 C16 C17 114.4(6)
C15 C16 C17 134.0(7)
N4 B1 N6 109.2(6)
N4 B1 N2 109.4(6)
N6 B1 N2 105.5(5)
C17 O5 Gd1 118.9(5)
O5 C17 O6 125.2(6)
O5 C17 C16 121.9(7)
O6 C17 C16 112.9(6)

loop_
_geom_bond_atom_site_label_1
_geom_bond_atom_site_label_2
_geom_bond_distance
Gd1 N3 2.470(5)
Gd1 O11 2.471(5)
Gd1 O8 2.479(6)
Gd1 O10 2.503(5)
Gd1 O7 2.514(5)
Gd1 N5 2.528(6)
Gd1 N1 2.546(6)
Gd1 O1 2.552(5)
Gd1 O5 2.567(5)
Gd1 O3 2.584(5)
Gd1 N8 2.909(6)
Gd1 N7 2.918(7)
N2 C2 1.354(10)
N2 N1 1.356(8)
N2 B1 1.547(10)
N1 C4 1.312(9)
N4 N3 1.349(7)
N4 C8 1.369(9)
N4 B1 1.538(9)
N3 C10 1.336(9)
N6 N5 1.362(8)
N6 C14 1.374(9)
N6 B1 1.541(10)
N5 C16 1.329(9)
N7 O9 1.203(9)
N7 O7 1.262(9)
N7 O8 1.273(8)
N8 O12 1.225(8)
N8 O10 1.255(9)
N8 O11 1.270(8)
O2 C5 1.323(10)
O2 C6 1.458(11)
O1 C5 1.230(9)
O3 C11 1.203(8)
O4 C11 1.331(9)
O4 C12 1.462(10)
O6 C17 1.327(9)
O6 C18 1.445(9)
C1 C2 1.501(11)
C2 C3 1.383(12)
C3 C4 1.404(11)
C4 C5 1.440(11)
C7 C8 1.490(10)
C8 C9 1.350(11)
C9 C10 1.395(10)
C10 C11 1.460(9)
C13 C14 1.485(10)
C14 C15 1.376(11)
C15 C16 1.398(10)
C16 C17 1.458(10)
O5 C17 1.222(9)
